data_7236694
loop_
_publ_author_name
'Tang, Yiwen'
'Kong, Ming'
'Tian, Xiaohe'
'Wang, Jinghang'
'Xie, Qingyuan'
'Wang, Aidong'
'Zhang, Qiong'
'Zhou, Hongping'
'Wu, Jieying'
'Tian, Yupeng'

_publ_section_title
;
 A series of terpyridine-based zinc(ii) complexes assembled for
 third-order nonlinear optical responses in the near-infrared region and
 recognizing lipid membranes
;
_journal_issue 31
_journal_name_full 'Journal of Materials Chemistry B'
_journal_page_first 6348
_journal_paper_doi 10.1039/C7TB01063J
_journal_volume 5
_journal_year 2017
_chemical_formula_sum 'C37 H32 I2 N4 O2 Zn'
_chemical_formula_weight 883.84
_space_group_IT_number 14
_space_group_name_Hall '-P 2ybc'
_space_group_name_H-M_alt 'P 1 21/c 1'
_symmetry_cell_setting monoclinic
_symmetry_space_group_name_H-M 'P 1 21/c 1'
_atom_sites_solution_hydrogens geom
_atom_sites_solution_primary direct
_atom_sites_solution_secondary difmap
_audit_creation_method SHELXL-97
_audit_update_record
;
2017-04-19 deposited with the CCDC.
2017-06-26 downloaded from the CCDC.
;
_cell_angle_alpha 90.000(5)
_cell_angle_beta 107.286(5)
_cell_angle_gamma 90.000(5)
_cell_formula_units_Z 4
_cell_length_a 14.120(5)
_cell_length_b 14.552(5)
_cell_length_c 17.692(5)
_cell_measurement_reflns_used 8882
_cell_measurement_temperature 298(2)
_cell_measurement_theta_max 25.11
_cell_measurement_theta_min 2.41
_cell_volume 3471(2)
_computing_cell_refinement 'Bruker SMART'
_computing_data_collection 'Bruker SMART'
_computing_data_reduction 'Bruker SAINT'
_computing_molecular_graphics 'Bruker SHELXTL'
_computing_publication_material 'Bruker SHELXTL'
_computing_structure_refinement 'SHELXL-97 (Sheldrick, 1997)'
_computing_structure_solution 'SHELXS-97 (Sheldrick, 1990)'
_diffrn_ambient_temperature 298(2)
_diffrn_measured_fraction_theta_full 0.996
_diffrn_measured_fraction_theta_max 0.996
_diffrn_measurement_device_type 'CCD area detector'
_diffrn_measurement_method 'phi and omega scans'
_diffrn_radiation_monochromator graphite
_diffrn_radiation_source 'fine-focus sealed tube'
_diffrn_radiation_type MoK\a
_diffrn_radiation_wavelength 0.71069
_diffrn_reflns_av_R_equivalents 0.0306
_diffrn_reflns_av_sigmaI/netI 0.0285
_diffrn_reflns_limit_h_max 13
_diffrn_reflns_limit_h_min -16
_diffrn_reflns_limit_k_max 17
_diffrn_reflns_limit_k_min -17
_diffrn_reflns_limit_l_max 21
_diffrn_reflns_limit_l_min -20
_diffrn_reflns_number 23852
_diffrn_reflns_theta_full 25.00
_diffrn_reflns_theta_max 25.00
_diffrn_reflns_theta_min 1.51
_exptl_absorpt_coefficient_mu 2.525
_exptl_absorpt_correction_T_max 0.6321
_exptl_absorpt_correction_T_min 0.5180
_exptl_absorpt_correction_type multi-scan
_exptl_absorpt_process_details sadabs
_exptl_crystal_colour red
_exptl_crystal_density_diffrn 1.691
_exptl_crystal_density_method 'not measured'
_exptl_crystal_description block
_exptl_crystal_F_000 1736
_exptl_crystal_size_max 0.30
_exptl_crystal_size_mid 0.20
_exptl_crystal_size_min 0.20
_refine_diff_density_max 1.070
_refine_diff_density_min -0.637
_refine_diff_density_rms 0.089
_refine_ls_extinction_method none
_refine_ls_goodness_of_fit_ref 1.068
_refine_ls_hydrogen_treatment constr
_refine_ls_matrix_type full
_refine_ls_number_parameters 417
_refine_ls_number_reflns 6090
_refine_ls_number_restraints 0
_refine_ls_restrained_S_all 1.068
_refine_ls_R_factor_all 0.0476
_refine_ls_R_factor_gt 0.0366
_refine_ls_shift/su_max 0.001
_refine_ls_shift/su_mean 0.000
_refine_ls_structure_factor_coef Fsqd
_refine_ls_weighting_details 'calc w=1/[\s^2^(Fo^2^)+(0.1000P)^2^+0.0000P] where P=(Fo^2^+2Fc^2^)/3'
_refine_ls_weighting_scheme calc
_refine_ls_wR_factor_gt 0.1287
_refine_ls_wR_factor_ref 0.1402
_reflns_number_gt 5030
_reflns_number_total 6090
_reflns_threshold_expression >2sigma(I)
_cod_data_source_file c7tb01063j2.cif
_cod_data_source_block 1
_cod_depositor_comments
;
The following automatic conversions were performed:

data item '_symmetry_cell_setting' value 'Monoclinic' was changed to
'monoclinic' in accordance with the
/home/saulius/struct/COD-crude-data/automatic-downloads/DataCite-retrospective/RSC/depositions/lib/dictionaries/cif_core.dic
dictionary named 'cif_core.dic' version 2.4.2 last updated on
2011-04-26.

Automatic conversion script
Id: cif_fix_values 6909 2019-04-08 15:41:33Z antanas 
;
_cod_original_sg_symbol_H-M 'P2(1)/c  '
_cod_database_code 7236694

loop_
_symmetry_equiv_pos_as_xyz
'x, y, z'
'-x, y+1/2, -z+1/2'
'-x, -y, -z'
'x, -y-1/2, z-1/2'

loop_
_atom_site_label
_atom_site_type_symbol
_atom_site_fract_x
_atom_site_fract_y
_atom_site_fract_z
_atom_site_U_iso_or_equiv
_atom_site_adp_type
_atom_site_occupancy
_atom_site_symmetry_multiplicity
_atom_site_calc_flag
_atom_site_refinement_flags
I1 I 1.13998(3) -0.23842(2) 0.43956(2) 0.05376(15) Uani 1 1 d .
I2 I 0.84018(3) -0.29846(3) 0.31008(2) 0.05774(16) Uani 1 1 d .
Zn1 Zn 0.96560(4) -0.16725(3) 0.36855(3) 0.04086(17) Uani 1 1 d .
N3 N 0.9985(3) -0.1125(3) 0.2626(2) 0.0406(9) Uani 1 1 d .
N4 N 0.9217(3) -0.1362(3) 0.4761(2) 0.0491(11) Uani 1 1 d .
N1 N 0.5150(3) 0.4230(3) 0.2285(2) 0.0468(10) Uani 1 1 d .
N2 N 0.9023(3) -0.0363(2) 0.3497(2) 0.0345(8) Uani 1 1 d .
C23 C 0.7824(3) 0.1205(3) 0.3098(2) 0.0329(9) Uani 1 1 d .
C24 C 0.8360(3) 0.0865(3) 0.2604(3) 0.0349(10) Uani 1 1 d .
H24 H 0.8320 0.1162 0.2130 0.042 Uiso 1 1 calc R
C19 C 0.6999(4) 0.2480(3) 0.2177(3) 0.0399(11) Uani 1 1 d .
H19 H 0.7339 0.2299 0.1825 0.048 Uiso 1 1 calc R
C26 C 0.8558(3) -0.0034(3) 0.4003(2) 0.0328(9) Uani 1 1 d .
O1 O 0.5274(4) 0.6894(3) 0.0042(3) 0.0746(12) Uani 1 1 d .
O2 O 0.2766(3) 0.4750(3) 0.4259(2) 0.0666(11) Uani 1 1 d .
C22 C 0.7158(3) 0.1997(3) 0.2883(3) 0.0345(9) Uani 1 1 d .
C33 C 0.8723(3) -0.0568(3) 0.4739(3) 0.0390(10) Uani 1 1 d .
C27 C 0.8950(3) 0.0084(3) 0.2819(2) 0.0316(9) Uani 1 1 d .
C5 C 0.4421(4) 0.5049(4) 0.1050(3) 0.0477(12) Uani 1 1 d .
H5 H 0.3858 0.4684 0.0962 0.057 Uiso 1 1 calc R
C18 C 0.6357(4) 0.3219(3) 0.1977(3) 0.0439(11) Uani 1 1 d .
H18 H 0.6279 0.3525 0.1501 0.053 Uiso 1 1 calc R
C8 C 0.5209(4) 0.4919(3) 0.1713(3) 0.0397(10) Uani 1 1 d .
C16 C 0.4503(4) 0.4419(3) 0.2763(3) 0.0431(11) Uani 1 1 d .
C25 C 0.7962(3) 0.0736(3) 0.3818(3) 0.0356(10) Uani 1 1 d .
H25 H 0.7646 0.0948 0.4177 0.043 Uiso 1 1 calc R
C11 C 0.3364(4) 0.4687(4) 0.3775(3) 0.0510(13) Uani 1 1 d .
C28 C 0.9547(3) -0.0328(3) 0.2342(3) 0.0344(9) Uani 1 1 d .
C17 C 0.5824(3) 0.3508(3) 0.2486(3) 0.0375(10) Uani 1 1 d .
C21 C 0.6617(4) 0.2303(3) 0.3387(3) 0.0471(12) Uani 1 1 d .
H21 H 0.6703 0.2006 0.3868 0.057 Uiso 1 1 calc R
C29 C 0.9679(4) 0.0080(3) 0.1676(3) 0.0467(12) Uani 1 1 d .
H29 H 0.9363 0.0630 0.1483 0.056 Uiso 1 1 calc R
C7 C 0.6028(4) 0.5473(4) 0.1837(3) 0.0611(15) Uani 1 1 d .
H7 H 0.6556 0.5393 0.2294 0.073 Uiso 1 1 calc R
C13 C 0.4667(4) 0.5171(4) 0.3254(3) 0.0517(13) Uani 1 1 d .
H13 H 0.5159 0.5592 0.3247 0.062 Uiso 1 1 calc R
C15 C 0.3731(4) 0.3822(4) 0.2747(3) 0.0507(12) Uani 1 1 d .
H15 H 0.3597 0.3330 0.2396 0.061 Uiso 1 1 calc R
C3 C 0.5292(4) 0.6259(4) 0.0625(3) 0.0520(13) Uani 1 1 d .
C32 C 1.0577(4) -0.1525(4) 0.2255(3) 0.0502(12) Uani 1 1 d .
H32 H 1.0884 -0.2076 0.2453 0.060 Uiso 1 1 calc R
C14 C 0.3164(4) 0.3955(4) 0.3248(3) 0.0525(13) Uani 1 1 d .
H14 H 0.2646 0.3555 0.3235 0.063 Uiso 1 1 calc R
C20 C 0.5966(4) 0.3023(4) 0.3190(3) 0.0497(13) Uani 1 1 d .
H20 H 0.5610 0.3193 0.3534 0.060 Uiso 1 1 calc R
C4 C 0.4462(4) 0.5724(4) 0.0511(3) 0.0538(13) Uani 1 1 d .
H4 H 0.3921 0.5817 0.0066 0.065 Uiso 1 1 calc R
C10 C 0.3056(5) 0.5345(5) 0.4920(4) 0.0701(17) Uani 1 1 d .
H10A H 0.2999 0.5980 0.4746 0.084 Uiso 1 1 calc R
H10B H 0.3741 0.5229 0.5221 0.084 Uiso 1 1 calc R
C34 C 0.8403(4) -0.0298(3) 0.5374(3) 0.0445(11) Uani 1 1 d .
H34 H 0.8055 0.0249 0.5350 0.053 Uiso 1 1 calc R
C12 C 0.4090(4) 0.5301(4) 0.3767(3) 0.0598(15) Uani 1 1 d .
H12 H 0.4202 0.5808 0.4102 0.072 Uiso 1 1 calc R
C36 C 0.9086(5) -0.1655(4) 0.6044(3) 0.0610(15) Uani 1 1 d .
H36 H 0.9213 -0.2044 0.6479 0.073 Uiso 1 1 calc R
C37 C 0.9381(5) -0.1888(4) 0.5398(4) 0.0665(17) Uani 1 1 d .
H37 H 0.9711 -0.2442 0.5407 0.080 Uiso 1 1 calc R
C1 C 0.6117(8) 0.7710(6) -0.0705(5) 0.103(3) Uani 1 1 d .
H1A H 0.5883 0.7259 -0.1114 0.154 Uiso 1 1 calc R
H1B H 0.6757 0.7928 -0.0710 0.154 Uiso 1 1 calc R
H1C H 0.5659 0.8215 -0.0795 0.154 Uiso 1 1 calc R
C31 C 1.0750(4) -0.1153(4) 0.1590(4) 0.0552(13) Uani 1 1 d .
H31 H 1.1168 -0.1445 0.1347 0.066 Uiso 1 1 calc R
C35 C 0.8600(4) -0.0838(4) 0.6035(3) 0.0524(13) Uani 1 1 d .
H35 H 0.8407 -0.0654 0.6471 0.063 Uiso 1 1 calc R
C9 C 0.2389(5) 0.5171(5) 0.5429(4) 0.079(2) Uani 1 1 d .
H9A H 0.1714 0.5288 0.5127 0.118 Uiso 1 1 calc R
H9B H 0.2573 0.5570 0.5881 0.118 Uiso 1 1 calc R
H9C H 0.2455 0.4543 0.5602 0.118 Uiso 1 1 calc R
C2 C 0.6193(6) 0.7312(6) 0.0032(4) 0.094(3) Uani 1 1 d .
H2A H 0.6377 0.7781 0.0439 0.113 Uiso 1 1 calc R
H2B H 0.6712 0.6850 0.0150 0.113 Uiso 1 1 calc R
C6 C 0.6090(5) 0.6146(4) 0.1301(4) 0.0635(15) Uani 1 1 d .
H6 H 0.6651 0.6514 0.1392 0.076 Uiso 1 1 calc R
C30 C 1.0291(4) -0.0347(4) 0.1300(3) 0.0575(14) Uani 1 1 d .
H30 H 1.0390 -0.0084 0.0850 0.069 Uiso 1 1 calc R

loop_
_atom_site_aniso_label
_atom_site_aniso_U_11
_atom_site_aniso_U_22
_atom_site_aniso_U_33
_atom_site_aniso_U_23
_atom_site_aniso_U_13
_atom_site_aniso_U_12
I1 0.0521(2) 0.0516(2) 0.0506(2) -0.00492(15) 0.00469(17) 0.01632(16)
I2 0.0562(3) 0.0512(2) 0.0633(3) -0.00120(16) 0.01393(19) -0.00514(16)
Zn1 0.0468(3) 0.0345(3) 0.0418(3) 0.0043(2) 0.0140(3) 0.0105(2)
N3 0.043(2) 0.038(2) 0.045(2) 0.0028(17) 0.0178(18) 0.0081(17)
N4 0.066(3) 0.047(2) 0.038(2) 0.0107(18) 0.020(2) 0.026(2)
N1 0.050(2) 0.041(2) 0.054(2) 0.0141(19) 0.022(2) 0.0167(19)
N2 0.035(2) 0.0316(18) 0.0365(19) 0.0016(15) 0.0096(16) 0.0034(15)
C23 0.033(2) 0.028(2) 0.035(2) 0.0026(17) 0.0055(18) -0.0026(17)
C24 0.033(2) 0.033(2) 0.037(2) 0.0009(18) 0.0080(19) 0.0018(18)
C19 0.037(3) 0.043(2) 0.044(3) 0.005(2) 0.020(2) 0.010(2)
C26 0.035(2) 0.032(2) 0.030(2) -0.0011(17) 0.0075(18) 0.0012(18)
O1 0.081(3) 0.081(3) 0.061(3) 0.025(2) 0.020(2) -0.009(2)
O2 0.060(2) 0.091(3) 0.058(2) -0.008(2) 0.031(2) 0.002(2)
C22 0.033(2) 0.033(2) 0.039(2) 0.0026(18) 0.0124(19) 0.0033(18)
C33 0.040(3) 0.037(2) 0.035(2) 0.0023(19) 0.005(2) 0.000(2)
C27 0.030(2) 0.033(2) 0.033(2) 0.0007(17) 0.0104(18) -0.0021(17)
C5 0.046(3) 0.049(3) 0.051(3) 0.006(2) 0.019(2) 0.007(2)
C18 0.050(3) 0.041(2) 0.044(3) 0.013(2) 0.019(2) 0.010(2)
C8 0.042(3) 0.035(2) 0.043(3) 0.003(2) 0.014(2) 0.009(2)
C16 0.043(3) 0.043(3) 0.045(3) 0.011(2) 0.015(2) 0.016(2)
C25 0.035(2) 0.036(2) 0.036(2) -0.0028(18) 0.0115(19) 0.0021(19)
C11 0.039(3) 0.061(3) 0.054(3) 0.006(3) 0.015(2) 0.015(2)
C28 0.033(2) 0.031(2) 0.040(2) -0.0055(18) 0.0110(19) -0.0017(18)
C17 0.036(2) 0.033(2) 0.044(3) 0.0033(19) 0.014(2) 0.0051(19)
C21 0.062(3) 0.042(3) 0.040(3) 0.010(2) 0.020(2) 0.016(2)
C29 0.056(3) 0.040(3) 0.049(3) 0.007(2) 0.022(2) 0.006(2)
C7 0.053(3) 0.065(4) 0.055(3) 0.009(3) 0.000(3) -0.009(3)
C13 0.044(3) 0.047(3) 0.067(4) 0.000(3) 0.021(3) 0.000(2)
C15 0.047(3) 0.049(3) 0.056(3) -0.004(2) 0.015(2) 0.002(2)
C3 0.066(4) 0.046(3) 0.048(3) 0.008(2) 0.024(3) 0.011(3)
C32 0.056(3) 0.044(3) 0.056(3) 0.005(2) 0.024(3) 0.013(2)
C14 0.045(3) 0.057(3) 0.058(3) 0.003(3) 0.019(3) -0.003(2)
C20 0.061(3) 0.052(3) 0.042(3) 0.007(2) 0.025(2) 0.022(3)
C4 0.043(3) 0.070(4) 0.047(3) 0.009(3) 0.010(2) 0.004(3)
C10 0.075(4) 0.074(4) 0.069(4) 0.003(3) 0.033(3) 0.021(3)
C34 0.049(3) 0.044(3) 0.043(3) 0.004(2) 0.018(2) 0.005(2)
C12 0.063(4) 0.058(3) 0.062(4) -0.014(3) 0.024(3) 0.005(3)
C36 0.076(4) 0.069(4) 0.041(3) 0.021(3) 0.023(3) 0.022(3)
C37 0.085(5) 0.061(3) 0.062(4) 0.024(3) 0.035(3) 0.032(3)
C1 0.117(7) 0.104(6) 0.096(6) 0.020(5) 0.045(5) -0.023(5)
C31 0.057(3) 0.053(3) 0.067(3) -0.002(3) 0.036(3) 0.006(3)
C35 0.053(3) 0.063(3) 0.044(3) 0.001(2) 0.019(2) 0.001(3)
C9 0.085(5) 0.097(5) 0.069(4) 0.000(4) 0.047(4) 0.010(4)
C2 0.105(6) 0.096(5) 0.070(5) 0.015(4) 0.006(4) -0.049(5)
C6 0.061(4) 0.061(3) 0.066(4) 0.010(3) 0.013(3) -0.014(3)
C30 0.066(4) 0.058(3) 0.063(4) 0.005(3) 0.041(3) 0.005(3)

loop_
_atom_type_symbol
_atom_type_description
_atom_type_scat_dispersion_real
_atom_type_scat_dispersion_imag
_atom_type_scat_source
C C 0.0033 0.0016 'International Tables Vol C Tables 4.2.6.8 and 6.1.1.4'
H H 0.0000 0.0000 'International Tables Vol C Tables 4.2.6.8 and 6.1.1.4'
N N 0.0061 0.0033 'International Tables Vol C Tables 4.2.6.8 and 6.1.1.4'
O O 0.0106 0.0060 'International Tables Vol C Tables 4.2.6.8 and 6.1.1.4'
Zn Zn 0.2839 1.4301 'International Tables Vol C Tables 4.2.6.8 and 6.1.1.4'
I I -0.4742 1.8119 'International Tables Vol C Tables 4.2.6.8 and 6.1.1.4'

loop_
_geom_angle_atom_site_label_1
_geom_angle_atom_site_label_2
_geom_angle_atom_site_label_3
_geom_angle
N2 Zn1 N3 73.95(14)
N2 Zn1 N4 74.65(14)
N3 Zn1 N4 146.92(14)
N2 Zn1 I2 113.44(11)
N3 Zn1 I2 102.53(11)
N4 Zn1 I2 99.23(13)
N2 Zn1 I1 137.14(10)
N3 Zn1 I1 98.33(10)
N4 Zn1 I1 97.55(11)
I2 Zn1 I1 109.40(3)
C32 N3 C28 118.6(4)
C32 N3 Zn1 125.4(3)
C28 N3 Zn1 116.1(3)
C37 N4 C33 118.7(4)
C37 N4 Zn1 126.1(4)
C33 N4 Zn1 115.2(3)
C17 N1 C16 119.9(4)
C17 N1 C8 121.7(4)
C16 N1 C8 117.1(4)
C27 N2 C26 120.0(4)
C27 N2 Zn1 120.0(3)
C26 N2 Zn1 119.2(3)
C24 C23 C25 115.9(4)
C24 C23 C22 122.5(4)
C25 C23 C22 121.6(4)
C27 C24 C23 120.4(4)
C27 C24 H24 119.8
C23 C24 H24 119.8
C18 C19 C22 122.8(4)
C18 C19 H19 118.6
C22 C19 H19 118.6
N2 C26 C25 120.9(4)
N2 C26 C33 114.8(4)
C25 C26 C33 124.2(4)
C3 O1 C2 118.4(5)
C11 O2 C10 118.4(5)
C19 C22 C21 115.8(4)
C19 C22 C23 123.5(4)
C21 C22 C23 120.7(4)
N4 C33 C34 120.8(4)
N4 C33 C26 115.0(4)
C34 C33 C26 124.2(4)
N2 C27 C24 121.3(4)
N2 C27 C28 114.0(4)
C24 C27 C28 124.6(4)
C8 C5 C4 119.9(5)
C8 C5 H5 120.0
C4 C5 H5 120.0
C19 C18 C17 120.4(4)
C19 C18 H18 119.8
C17 C18 H18 119.8
C5 C8 C7 119.2(5)
C5 C8 N1 119.7(4)
C7 C8 N1 121.1(4)
C13 C16 C15 119.7(5)
C13 C16 N1 120.4(5)
C15 C16 N1 119.9(5)
C26 C25 C23 121.3(4)
C26 C25 H25 119.3
C23 C25 H25 119.3
C12 C11 O2 124.6(5)
C12 C11 C14 119.9(5)
O2 C11 C14 115.5(5)
N3 C28 C29 121.8(4)
N3 C28 C27 114.5(4)
C29 C28 C27 123.7(4)
N1 C17 C20 121.1(4)
N1 C17 C18 121.4(4)
C20 C17 C18 117.5(4)
C20 C21 C22 122.0(4)
C20 C21 H21 119.0
C22 C21 H21 119.0
C28 C29 C30 118.6(5)
C28 C29 H29 120.7
C30 C29 H29 120.7
C8 C7 C6 121.8(5)
C8 C7 H7 119.1
C6 C7 H7 119.1
C16 C13 C12 119.8(5)
C16 C13 H13 120.1
C12 C13 H13 120.1
C14 C15 C16 120.3(5)
C14 C15 H15 119.9
C16 C15 H15 119.9
C4 C3 O1 116.5(5)
C4 C3 C6 119.9(5)
O1 C3 C6 123.6(5)
N3 C32 C31 122.8(5)
N3 C32 H32 118.6
C31 C32 H32 118.6
C15 C14 C11 120.1(5)
C15 C14 H14 120.0
C11 C14 H14 120.0
C21 C20 C17 121.5(5)
C21 C20 H20 119.2
C17 C20 H20 119.2
C3 C4 C5 120.8(5)
C3 C4 H4 119.6
C5 C4 H4 119.6
O2 C10 C9 108.2(6)
O2 C10 H10A 110.1
C9 C10 H10A 110.1
O2 C10 H10B 110.1
C9 C10 H10B 110.1
H10A C10 H10B 108.4
C35 C34 C33 119.9(5)
C35 C34 H34 120.1
C33 C34 H34 120.1
C11 C12 C13 120.2(5)
C11 C12 H12 119.9
C13 C12 H12 119.9
C37 C36 C35 118.7(5)
C37 C36 H36 120.6
C35 C36 H36 120.6
N4 C37 C36 123.2(5)
N4 C37 H37 118.4
C36 C37 H37 118.4
C2 C1 H1A 109.5
C2 C1 H1B 109.5
H1A C1 H1B 109.5
C2 C1 H1C 109.5
H1A C1 H1C 109.5
H1B C1 H1C 109.5
C30 C31 C32 118.3(5)
C30 C31 H31 120.9
C32 C31 H31 120.9
C34 C35 C36 118.8(5)
C34 C35 H35 120.6
C36 C35 H35 120.6
C10 C9 H9A 109.5
C10 C9 H9B 109.5
H9A C9 H9B 109.5
C10 C9 H9C 109.5
H9A C9 H9C 109.5
H9B C9 H9C 109.5
C1 C2 O1 111.5(7)
C1 C2 H2A 109.3
O1 C2 H2A 109.3
C1 C2 H2B 109.3
O1 C2 H2B 109.3
H2A C2 H2B 108.0
C7 C6 C3 118.3(5)
C7 C6 H6 120.9
C3 C6 H6 120.9
C31 C30 C29 119.9(5)
C31 C30 H30 120.1
C29 C30 H30 120.1

loop_
_geom_bond_atom_site_label_1
_geom_bond_atom_site_label_2
_geom_bond_distance
I1 Zn1 2.6221(10)
I2 Zn1 2.6006(9)
Zn1 N2 2.089(4)
Zn1 N3 2.210(4)
Zn1 N4 2.216(4)
N3 C32 1.339(6)
N3 C28 1.340(6)
N4 C37 1.324(7)
N4 C33 1.343(6)
N1 C17 1.391(6)
N1 C16 1.443(6)
N1 C8 1.444(6)
N2 C27 1.342(5)
N2 C26 1.346(5)
C23 C24 1.407(6)
C23 C25 1.407(6)
C23 C22 1.464(6)
C24 C27 1.394(6)
C24 H24 0.9300
C19 C18 1.382(7)
C19 C22 1.393(6)
C19 H19 0.9300
C26 C25 1.381(6)
C26 C33 1.474(6)
O1 C3 1.380(6)
O1 C2 1.439(8)
O2 C11 1.372(6)
O2 C10 1.415(7)
C22 C21 1.408(7)
C33 C34 1.387(7)
C27 C28 1.483(6)
C5 C8 1.370(7)
C5 C4 1.381(7)
C5 H5 0.9300
C18 C17 1.400(7)
C18 H18 0.9300
C8 C7 1.373(7)
C16 C13 1.374(7)
C16 C15 1.388(7)
C25 H25 0.9300
C11 C12 1.363(8)
C11 C14 1.388(8)
C28 C29 1.382(6)
C17 C20 1.393(7)
C21 C20 1.370(7)
C21 H21 0.9300
C29 C30 1.385(7)
C29 H29 0.9300
C7 C6 1.384(8)
C7 H7 0.9300
C13 C12 1.401(7)
C13 H13 0.9300
C15 C14 1.373(8)
C15 H15 0.9300
C3 C4 1.371(8)
C3 C6 1.388(8)
C32 C31 1.380(8)
C32 H32 0.9300
C14 H14 0.9300
C20 H20 0.9300
C4 H4 0.9300
C10 C9 1.505(8)
C10 H10A 0.9700
C10 H10B 0.9700
C34 C35 1.367(7)
C34 H34 0.9300
C12 H12 0.9300
C36 C37 1.370(8)
C36 C35 1.371(8)
C36 H36 0.9300
C37 H37 0.9300
C1 C2 1.401(9)
C1 H1A 0.9600
C1 H1B 0.9600
C1 H1C 0.9600
C31 C30 1.365(8)
C31 H31 0.9300
C35 H35 0.9300
C9 H9A 0.9600
C9 H9B 0.9600
C9 H9C 0.9600
C2 H2A 0.9700
C2 H2B 0.9700
C6 H6 0.9300
C30 H30 0.9300

loop_
_geom_torsion_atom_site_label_1
_geom_torsion_atom_site_label_2
_geom_torsion_atom_site_label_3
_geom_torsion_atom_site_label_4
_geom_torsion
N2 Zn1 N3 C32 172.6(4)
N4 Zn1 N3 C32 153.7(4)
I2 Zn1 N3 C32 -76.3(4)
I1 Zn1 N3 C32 35.8(4)
N2 Zn1 N3 C28 -7.4(3)
N4 Zn1 N3 C28 -26.3(5)
I2 Zn1 N3 C28 103.7(3)
I1 Zn1 N3 C28 -144.2(3)
N2 Zn1 N4 C37 -176.7(6)
N3 Zn1 N4 C37 -158.0(5)
I2 Zn1 N4 C37 71.3(5)
I1 Zn1 N4 C37 -39.8(5)
N2 Zn1 N4 C33 4.7(3)
N3 Zn1 N4 C33 23.4(5)
I2 Zn1 N4 C33 -107.3(4)
I1 Zn1 N4 C33 141.6(3)
N3 Zn1 N2 C27 11.4(3)
N4 Zn1 N2 C27 -179.2(4)
I2 Zn1 N2 C27 -85.6(3)
I1 Zn1 N2 C27 96.3(3)
N3 Zn1 N2 C26 -178.6(4)
N4 Zn1 N2 C26 -9.2(3)
I2 Zn1 N2 C26 84.4(3)
I1 Zn1 N2 C26 -93.7(3)
C25 C23 C24 C27 2.7(6)
C22 C23 C24 C27 -177.1(4)
C27 N2 C26 C25 3.2(6)
Zn1 N2 C26 C25 -166.8(3)
C27 N2 C26 C33 -177.9(4)
Zn1 N2 C26 C33 12.1(5)
C18 C19 C22 C21 0.4(8)
C18 C19 C22 C23 179.0(5)
C24 C23 C22 C19 -0.1(7)
C25 C23 C22 C19 -179.9(4)
C24 C23 C22 C21 178.4(5)
C25 C23 C22 C21 -1.4(7)
C37 N4 C33 C34 0.9(8)
Zn1 N4 C33 C34 179.6(4)
C37 N4 C33 C26 -178.9(5)
Zn1 N4 C33 C26 -0.1(5)
N2 C26 C33 N4 -7.4(6)
C25 C26 C33 N4 171.4(4)
N2 C26 C33 C34 172.9(4)
C25 C26 C33 C34 -8.3(7)
C26 N2 C27 C24 -3.1(6)
Zn1 N2 C27 C24 166.8(3)
C26 N2 C27 C28 176.7(4)
Zn1 N2 C27 C28 -13.4(5)
C23 C24 C27 N2 0.1(6)
C23 C24 C27 C28 -179.7(4)
C22 C19 C18 C17 -0.7(8)
C4 C5 C8 C7 0.7(8)
C4 C5 C8 N1 178.3(5)
C17 N1 C8 C5 121.2(5)
C16 N1 C8 C5 -71.6(6)
C17 N1 C8 C7 -61.3(7)
C16 N1 C8 C7 105.9(6)
C17 N1 C16 C13 106.6(5)
C8 N1 C16 C13 -60.8(6)
C17 N1 C16 C15 -71.2(6)
C8 N1 C16 C15 121.4(5)
N2 C26 C25 C23 -0.3(7)
C33 C26 C25 C23 -179.0(4)
C24 C23 C25 C26 -2.6(6)
C22 C23 C25 C26 177.2(4)
C10 O2 C11 C12 -16.2(8)
C10 O2 C11 C14 166.3(5)
C32 N3 C28 C29 1.0(7)
Zn1 N3 C28 C29 -179.0(4)
C32 N3 C28 C27 -176.9(4)
Zn1 N3 C28 C27 3.2(5)
N2 C27 C28 N3 6.1(5)
C24 C27 C28 N3 -174.1(4)
N2 C27 C28 C29 -171.7(4)
C24 C27 C28 C29 8.1(7)
C16 N1 C17 C20 -7.1(7)
C8 N1 C17 C20 159.7(5)
C16 N1 C17 C18 170.4(5)
C8 N1 C17 C18 -22.7(7)
C19 C18 C17 N1 -177.8(5)
C19 C18 C17 C20 -0.2(8)
C19 C22 C21 C20 0.7(8)
C23 C22 C21 C20 -178.0(5)
N3 C28 C29 C30 -0.8(7)
C27 C28 C29 C30 176.9(5)
C5 C8 C7 C6 -1.4(9)
N1 C8 C7 C6 -179.0(5)
C15 C16 C13 C12 3.6(8)
N1 C16 C13 C12 -174.3(5)
C13 C16 C15 C14 -3.3(8)
N1 C16 C15 C14 174.6(5)
C2 O1 C3 C4 -165.2(6)
C2 O1 C3 C6 15.0(9)
C28 N3 C32 C31 -0.4(8)
Zn1 N3 C32 C31 179.6(4)
C16 C15 C14 C11 -0.2(8)
C12 C11 C14 C15 3.4(8)
O2 C11 C14 C15 -178.9(5)
C22 C21 C20 C17 -1.6(9)
N1 C17 C20 C21 179.0(5)
C18 C17 C20 C21 1.3(8)
O1 C3 C4 C5 178.0(5)
C6 C3 C4 C5 -2.2(9)
C8 C5 C4 C3 1.1(8)
C11 O2 C10 C9 -170.2(5)
N4 C33 C34 C35 0.8(8)
C26 C33 C34 C35 -179.5(5)
O2 C11 C12 C13 179.5(5)
C14 C11 C12 C13 -3.1(8)
C16 C13 C12 C11 -0.4(8)
C33 N4 C37 C36 -1.2(10)
Zn1 N4 C37 C36 -179.8(5)
C35 C36 C37 N4 -0.1(11)
N3 C32 C31 C30 -0.4(9)
C33 C34 C35 C36 -2.1(8)
C37 C36 C35 C34 1.8(9)
C3 O1 C2 C1 161.8(7)
C8 C7 C6 C3 0.3(10)
C4 C3 C6 C7 1.5(9)
O1 C3 C6 C7 -178.8(6)
C32 C31 C30 C29 0.6(9)
C28 C29 C30 C31 -0.1(8)
